data_7708889
loop_
_publ_author_name
'Brune, Veronika'
'Raydan, Nidal'
'Sutorius, Anja'
'Hartl, Fabian'
'Purohit, Bhagyesh'
'Gahlot, Sweta'
'Bargiela, Pascal'
'Burel, Laurence'
'Wilhelm, Michael'
'Hegemann, Corinna'
'Atamt\"urk, Ufuk'
'Mathur, Sanjay'
'Mishra, Shashank'

_publ_section_title
;
 Single source precursor route to nanometric tin chalcogenides.
;
_journal_name_full 'Dalton transactions (Cambridge, England : 2003)'
_journal_paper_doi 10.1039/d1dt02964a
_journal_year 2021
_chemical_formula_moiety 'C12 H26 N2 S4 Sn'
_chemical_formula_sum 'C12 H26 N2 S4 Sn'
_chemical_formula_weight 445.28
_space_group_crystal_system monoclinic
_space_group_IT_number 14
_space_group_name_Hall '-P 2yn'
_space_group_name_H-M_alt 'P 1 21/n 1'
_atom_sites_solution_hydrogens geom
_audit_creation_method SHELXL-2014
_audit_update_record
;
2021-08-23 deposited with the CCDC.	2021-11-01 downloaded from the CCDC.
;
_cell_angle_alpha 90
_cell_angle_beta 98.650(3)
_cell_angle_gamma 90
_cell_formula_units_Z 4
_cell_length_a 10.0673(4)
_cell_length_b 16.4622(7)
_cell_length_c 10.8207(5)
_cell_measurement_reflns_used 11438
_cell_measurement_temperature 293(2)
_cell_measurement_theta_max 26.816
_cell_measurement_theta_min 2.270
_cell_volume 1772.92(13)
_computing_cell_refinement 'X-Area (Stoe & Cie, 2001)'
_computing_data_collection 'X-Area (Stoe & Cie, 2001)'
_computing_data_reduction 'X-Area (Stoe & Cie, 2001)'
_computing_structure_refinement 'SHELXL-2014 (Sheldrick, 2014)'
_computing_structure_solution 'SIR-92 (Altomare et al., 1994)'
_diffrn_ambient_temperature 293(2)
_diffrn_detector_area_resol_mean 'not measured'
_diffrn_measured_fraction_theta_full 1.000
_diffrn_measured_fraction_theta_max 0.991
_diffrn_measurement_device_type 'IPDS 2 T (Stoe & Cie)'
_diffrn_measurement_method '\w and \f scans'
_diffrn_radiation_type MoK\a
_diffrn_radiation_wavelength 0.71073
_diffrn_reflns_av_R_equivalents 0.0988
_diffrn_reflns_av_unetI/netI 0.0549
_diffrn_reflns_Laue_measured_fraction_full 1.000
_diffrn_reflns_Laue_measured_fraction_max 0.991
_diffrn_reflns_limit_h_max 12
_diffrn_reflns_limit_h_min -12
_diffrn_reflns_limit_k_max 20
_diffrn_reflns_limit_k_min -20
_diffrn_reflns_limit_l_max 13
_diffrn_reflns_limit_l_min -13
_diffrn_reflns_number 26451
_diffrn_reflns_point_group_measured_fraction_full 1.000
_diffrn_reflns_point_group_measured_fraction_max 0.991
_diffrn_reflns_theta_full 25.242
_diffrn_reflns_theta_max 26.816
_diffrn_reflns_theta_min 2.270
_diffrn_source 'fine-focus sealed tube'
_exptl_absorpt_coefficient_mu 1.902
_exptl_absorpt_correction_T_max 0.8051
_exptl_absorpt_correction_T_min 0.6864
_exptl_absorpt_correction_type numerical
_exptl_absorpt_process_details
;
The absorption correction (X-RED; Stoe & Cie, 2001)
was performed after optimizing the crystal shape
using X-SHAPE (Stoe & Cie, 1999).
;
_exptl_crystal_colour colourless
_exptl_crystal_density_diffrn 1.668
_exptl_crystal_density_meas ?
_exptl_crystal_density_method 'not measured'
_exptl_crystal_description brick
_exptl_crystal_F_000 904
_exptl_crystal_size_max 0.36
_exptl_crystal_size_mid 0.17
_exptl_crystal_size_min 0.11
_refine_diff_density_max 0.628
_refine_diff_density_min -0.542
_refine_diff_density_rms 0.093
_refine_ls_extinction_method none
_refine_ls_goodness_of_fit_ref 0.933
_refine_ls_hydrogen_treatment constr
_refine_ls_matrix_type full
_refine_ls_number_parameters 172
_refine_ls_number_reflns 3764
_refine_ls_number_restraints 0
_refine_ls_restrained_S_all 0.933
_refine_ls_R_factor_all 0.0770
_refine_ls_R_factor_gt 0.0374
_refine_ls_shift/su_max 0.000
_refine_ls_shift/su_mean 0.000
_refine_ls_structure_factor_coef Fsqd
_refine_ls_weighting_details 'w=1/[\s^2^(Fo^2^)+(0.0418P)^2^] where P=(Fo^2^+2Fc^2^)/3'
_refine_ls_weighting_scheme calc
_refine_ls_wR_factor_gt 0.0761
_refine_ls_wR_factor_ref 0.0881
_reflns_Friedel_coverage 0.000
_reflns_number_gt 2303
_reflns_number_total 3764
_reflns_threshold_expression 'I > 2\s(I)'
_cod_data_source_file d1dt02964a2.cif
_cod_data_source_block shelx_CCDC1
_cod_depositor_comments
;
The following automatic conversions were performed:

data item '_exptl_crystal_density_meas' value 'not measured' was
changed to '?' -- the value is perceived as not measured.

Automatic conversion script
Id: cif_fix_values 7556 2019-12-06 15:28:31Z antanas 
;
_cod_original_sg_symbol_H-M 'P 21/n'
_cod_database_code 7708889
_shelx_space_group_comment
;
The symmetry employed for this shelxl refinement is uniquely defined
by the following loop, which should always be used as a source of
symmetry information in preference to the above space-group names.
They are only intended as comments.
;
_shelxl_version_number 2014-3

loop_
_space_group_symop_operation_xyz
'x, y, z'
'-x+1/2, y+1/2, -z+1/2'
'-x, -y, -z'
'x-1/2, -y-1/2, z-1/2'

loop_
_atom_site_label
_atom_site_type_symbol
_atom_site_fract_x
_atom_site_fract_y
_atom_site_fract_z
_atom_site_U_iso_or_equiv
_atom_site_adp_type
_atom_site_occupancy
_atom_site_site_symmetry_order
_atom_site_calc_flag
_atom_site_refinement_flags_posn
_atom_site_refinement_flags_adp
_atom_site_refinement_flags_occupancy
_atom_site_disorder_assembly
_atom_site_disorder_group
Sn1 Sn 0.09536(3) 0.20606(2) 0.23118(3) 0.04952(11) Uani 1 1 d . . . . .
S3 S 0.04693(13) 0.15966(9) 0.01444(13) 0.0597(3) Uani 1 1 d . . . . .
S1 S 0.23064(14) 0.32204(9) 0.17752(15) 0.0660(4) Uani 1 1 d . . . . .
S4 S -0.07556(13) 0.30162(9) 0.28341(15) 0.0687(4) Uani 1 1 d . . . . .
S2 S 0.15787(13) 0.16480(11) 0.44791(13) 0.0704(4) Uani 1 1 d . . . . .
N1 N 0.3254(4) 0.1376(2) 0.2286(4) 0.0531(10) Uani 1 1 d . . . . .
N2 N -0.1100(4) 0.1133(3) 0.2306(4) 0.0531(10) Uani 1 1 d . . . . .
C1 C 0.3944(5) 0.2774(3) 0.1764(5) 0.0626(14) Uani 1 1 d . . . . .
H1A H 0.4384 0.3061 0.1156 0.075 Uiso 1 1 calc R U . . .
H1B H 0.4476 0.2857 0.2578 0.075 Uiso 1 1 calc R U . . .
C2 C 0.3941(5) 0.1882(3) 0.1465(5) 0.0586(13) Uani 1 1 d . . . . .
H2A H 0.3512 0.1804 0.0609 0.070 Uiso 1 1 calc R U . . .
H2B H 0.4864 0.1698 0.1520 0.070 Uiso 1 1 calc R U . . .
C8 C -0.1854(5) 0.1186(4) 0.1027(5) 0.0667(15) Uani 1 1 d . . . . .
H8A H -0.2599 0.0807 0.0951 0.080 Uiso 1 1 calc R U . . .
H8B H -0.2226 0.1728 0.0898 0.080 Uiso 1 1 calc R U . . .
C10 C -0.1886(5) 0.1488(4) 0.3194(6) 0.0696(16) Uani 1 1 d . . . . .
H10A H -0.1399 0.1423 0.4032 0.084 Uiso 1 1 calc R U . . .
H10B H -0.2727 0.1194 0.3151 0.084 Uiso 1 1 calc R U . . .
C5 C 0.3089(5) 0.0534(3) 0.1813(6) 0.0651(14) Uani 1 1 d . . . . .
H5A H 0.2568 0.0552 0.0983 0.078 Uiso 1 1 calc R U . . .
H5B H 0.2562 0.0238 0.2344 0.078 Uiso 1 1 calc R U . . .
C11 C -0.0646(5) 0.0300(3) 0.2658(6) 0.0675(15) Uani 1 1 d . . . . .
H11A H -0.0176 0.0313 0.3509 0.081 Uiso 1 1 calc R U . . .
H11B H -0.0002 0.0136 0.2122 0.081 Uiso 1 1 calc R U . . .
C7 C -0.1033(5) 0.1010(4) 0.0045(6) 0.0757(17) Uani 1 1 d . . . . .
H7A H -0.1572 0.1107 -0.0762 0.091 Uiso 1 1 calc R U . . .
H7B H -0.0795 0.0439 0.0087 0.091 Uiso 1 1 calc R U . . .
C9 C -0.2187(5) 0.2379(4) 0.2961(7) 0.0800(18) Uani 1 1 d . . . . .
H9A H -0.2626 0.2585 0.3636 0.096 Uiso 1 1 calc R U . . .
H9B H -0.2819 0.2429 0.2194 0.096 Uiso 1 1 calc R U . . .
C3 C 0.3112(5) 0.1075(4) 0.4507(5) 0.0706(15) Uani 1 1 d . . . . .
H3A H 0.3624 0.1097 0.5341 0.085 Uiso 1 1 calc R U . . .
H3B H 0.2893 0.0511 0.4314 0.085 Uiso 1 1 calc R U . . .
C4 C 0.3958(5) 0.1400(4) 0.3584(5) 0.0617(13) Uani 1 1 d . . . . .
H4A H 0.4209 0.1956 0.3802 0.074 Uiso 1 1 calc R U . . .
H4B H 0.4776 0.1082 0.3640 0.074 Uiso 1 1 calc R U . . .
C12 C -0.1729(7) -0.0340(4) 0.2579(7) 0.092(2) Uani 1 1 d . . . . .
H12A H -0.1330 -0.0856 0.2826 0.138 Uiso 1 1 calc R U . . .
H12B H -0.2360 -0.0198 0.3125 0.138 Uiso 1 1 calc R U . . .
H12C H -0.2186 -0.0375 0.1735 0.138 Uiso 1 1 calc R U . . .
C6 C 0.4353(6) 0.0055(4) 0.1739(8) 0.098(2) Uani 1 1 d . . . . .
H6A H 0.4118 -0.0479 0.1420 0.147 Uiso 1 1 calc R U . . .
H6B H 0.4875 0.0327 0.1191 0.147 Uiso 1 1 calc R U . . .
H6C H 0.4869 0.0012 0.2558 0.147 Uiso 1 1 calc R U . . .

loop_
_atom_site_aniso_label
_atom_site_aniso_U_11
_atom_site_aniso_U_22
_atom_site_aniso_U_33
_atom_site_aniso_U_23
_atom_site_aniso_U_13
_atom_site_aniso_U_12
Sn1 0.04322(16) 0.05927(19) 0.04642(18) -0.00281(19) 0.00791(11) -0.00114(18)
S3 0.0469(6) 0.0867(10) 0.0457(7) -0.0036(7) 0.0075(5) -0.0030(6)
S1 0.0582(7) 0.0613(8) 0.0799(10) 0.0025(7) 0.0143(7) -0.0069(6)
S4 0.0546(7) 0.0643(8) 0.0892(11) -0.0109(8) 0.0173(7) 0.0045(7)
S2 0.0533(7) 0.1138(12) 0.0445(8) 0.0020(8) 0.0089(6) 0.0012(8)
N1 0.0391(19) 0.062(2) 0.058(3) 0.000(2) 0.0084(18) -0.0039(18)
N2 0.045(2) 0.059(2) 0.057(3) 0.0010(19) 0.0126(19) -0.0020(18)
C1 0.054(3) 0.072(4) 0.063(3) 0.005(3) 0.011(2) -0.015(3)
C2 0.043(2) 0.078(4) 0.058(3) -0.003(3) 0.017(2) 0.000(2)
C8 0.045(3) 0.094(4) 0.058(3) -0.004(3) -0.002(2) -0.008(3)
C10 0.054(3) 0.091(4) 0.066(4) -0.013(3) 0.019(3) -0.013(3)
C5 0.052(3) 0.064(3) 0.078(4) -0.010(3) 0.005(3) 0.002(3)
C11 0.063(3) 0.066(3) 0.073(4) 0.007(3) 0.011(3) -0.004(3)
C7 0.063(3) 0.102(5) 0.060(4) -0.003(3) 0.002(3) -0.016(3)
C9 0.051(3) 0.090(4) 0.102(5) -0.028(4) 0.019(3) 0.006(3)
C3 0.057(3) 0.098(4) 0.055(3) 0.010(3) 0.003(3) -0.001(3)
C4 0.040(2) 0.084(4) 0.059(3) 0.004(3) 0.001(2) 0.001(2)
C12 0.087(4) 0.072(4) 0.121(6) 0.017(4) 0.030(4) -0.008(3)
C6 0.069(4) 0.078(4) 0.147(7) -0.023(4) 0.020(4) 0.013(3)

loop_
_atom_type_symbol
_atom_type_description
_atom_type_scat_dispersion_real
_atom_type_scat_dispersion_imag
_atom_type_scat_source
C C 0.0033 0.0016 'International Tables Vol C Tables 4.2.6.8 and 6.1.1.4'
H H 0.0000 0.0000 'International Tables Vol C Tables 4.2.6.8 and 6.1.1.4'
N N 0.0061 0.0033 'International Tables Vol C Tables 4.2.6.8 and 6.1.1.4'
S S 0.1246 0.1234 'International Tables Vol C Tables 4.2.6.8 and 6.1.1.4'
Sn Sn -0.6537 1.4246 'International Tables Vol C Tables 4.2.6.8 and 6.1.1.4'

loop_
_geom_angle_atom_site_label_1
_geom_angle_atom_site_label_2
_geom_angle_atom_site_label_3
_geom_angle
_geom_angle_site_symmetry_1
_geom_angle_site_symmetry_3
_geom_angle_publ_flag
S2 Sn1 S3 145.40(5) . . ?
S2 Sn1 S4 92.61(5) . . ?
S3 Sn1 S4 112.01(5) . . ?
S2 Sn1 S1 111.81(6) . . ?
S3 Sn1 S1 93.07(5) . . ?
S4 Sn1 S1 89.38(5) . . ?
S2 Sn1 N2 85.87(10) . . ?
S3 Sn1 N2 76.56(10) . . ?
S4 Sn1 N2 77.90(9) . . ?
S1 Sn1 N2 158.85(10) . . ?
S2 Sn1 N1 77.63(10) . . ?
S3 Sn1 N1 84.44(10) . . ?
S4 Sn1 N1 160.45(10) . . ?
S1 Sn1 N1 78.88(9) . . ?
N2 Sn1 N1 117.62(13) . . ?
C7 S3 Sn1 105.8(2) . . ?
C1 S1 Sn1 102.90(17) . . ?
C9 S4 Sn1 103.89(19) . . ?
C3 S2 Sn1 105.00(19) . . ?
C2 N1 C4 111.0(4) . . ?
C2 N1 C5 111.2(4) . . ?
C4 N1 C5 111.5(4) . . ?
C2 N1 Sn1 105.4(3) . . ?
C4 N1 Sn1 106.4(3) . . ?
C5 N1 Sn1 111.1(3) . . ?
C10 N2 C8 109.9(4) . . ?
C10 N2 C11 112.4(4) . . ?
C8 N2 C11 113.1(4) . . ?
C10 N2 Sn1 106.0(3) . . ?
C8 N2 Sn1 105.5(3) . . ?
C11 N2 Sn1 109.4(3) . . ?
C2 C1 S1 115.3(3) . . ?
C2 C1 H1A 108.5 . . ?
S1 C1 H1A 108.5 . . ?
C2 C1 H1B 108.5 . . ?
S1 C1 H1B 108.5 . . ?
H1A C1 H1B 107.5 . . ?
N1 C2 C1 114.2(4) . . ?
N1 C2 H2A 108.7 . . ?
C1 C2 H2A 108.7 . . ?
N1 C2 H2B 108.7 . . ?
C1 C2 H2B 108.7 . . ?
H2A C2 H2B 107.6 . . ?
C7 C8 N2 113.6(4) . . ?
C7 C8 H8A 108.9 . . ?
N2 C8 H8A 108.9 . . ?
C7 C8 H8B 108.9 . . ?
N2 C8 H8B 108.9 . . ?
H8A C8 H8B 107.7 . . ?
N2 C10 C9 113.2(5) . . ?
N2 C10 H10A 108.9 . . ?
C9 C10 H10A 108.9 . . ?
N2 C10 H10B 108.9 . . ?
C9 C10 H10B 108.9 . . ?
H10A C10 H10B 107.7 . . ?
N1 C5 C6 117.2(5) . . ?
N1 C5 H5A 108.0 . . ?
C6 C5 H5A 108.0 . . ?
N1 C5 H5B 108.0 . . ?
C6 C5 H5B 108.0 . . ?
H5A C5 H5B 107.2 . . ?
N2 C11 C12 116.1(5) . . ?
N2 C11 H11A 108.3 . . ?
C12 C11 H11A 108.3 . . ?
N2 C11 H11B 108.3 . . ?
C12 C11 H11B 108.3 . . ?
H11A C11 H11B 107.4 . . ?
C8 C7 S3 114.4(4) . . ?
C8 C7 H7A 108.7 . . ?
S3 C7 H7A 108.7 . . ?
C8 C7 H7B 108.7 . . ?
S3 C7 H7B 108.7 . . ?
H7A C7 H7B 107.6 . . ?
C10 C9 S4 115.8(4) . . ?
C10 C9 H9A 108.3 . . ?
S4 C9 H9A 108.3 . . ?
C10 C9 H9B 108.3 . . ?
S4 C9 H9B 108.3 . . ?
H9A C9 H9B 107.4 . . ?
C4 C3 S2 111.8(4) . . ?
C4 C3 H3A 109.3 . . ?
S2 C3 H3A 109.3 . . ?
C4 C3 H3B 109.3 . . ?
S2 C3 H3B 109.3 . . ?
H3A C3 H3B 107.9 . . ?
N1 C4 C3 112.6(4) . . ?
N1 C4 H4A 109.1 . . ?
C3 C4 H4A 109.1 . . ?
N1 C4 H4B 109.1 . . ?
C3 C4 H4B 109.1 . . ?
H4A C4 H4B 107.8 . . ?
C11 C12 H12A 109.5 . . ?
C11 C12 H12B 109.5 . . ?
H12A C12 H12B 109.5 . . ?
C11 C12 H12C 109.5 . . ?
H12A C12 H12C 109.5 . . ?
H12B C12 H12C 109.5 . . ?
C5 C6 H6A 109.5 . . ?
C5 C6 H6B 109.5 . . ?
H6A C6 H6B 109.5 . . ?
C5 C6 H6C 109.5 . . ?
H6A C6 H6C 109.5 . . ?
H6B C6 H6C 109.5 . . ?

loop_
_geom_bond_atom_site_label_1
_geom_bond_atom_site_label_2
_geom_bond_distance
_geom_bond_site_symmetry_2
_geom_bond_publ_flag
Sn1 S2 2.4317(15) . ?
Sn1 S3 2.4449(14) . ?
Sn1 S4 2.4591(13) . ?
Sn1 S1 2.4648(14) . ?
Sn1 N2 2.570(4) . ?
Sn1 N1 2.579(4) . ?
S3 C7 1.784(5) . ?
S1 C1 1.807(5) . ?
S4 C9 1.804(6) . ?
S2 C3 1.806(6) . ?
N1 C2 1.465(6) . ?
N1 C4 1.475(6) . ?
N1 C5 1.479(6) . ?
N2 C10 1.456(6) . ?
N2 C8 1.477(6) . ?
N2 C11 1.477(7) . ?
C1 C2 1.503(7) . ?
C1 H1A 0.9700 . ?
C1 H1B 0.9700 . ?
C2 H2A 0.9700 . ?
C2 H2B 0.9700 . ?
C8 C7 1.470(8) . ?
C8 H8A 0.9700 . ?
C8 H8B 0.9700 . ?
C10 C9 1.512(8) . ?
C10 H10A 0.9700 . ?
C10 H10B 0.9700 . ?
C5 C6 1.510(7) . ?
C5 H5A 0.9700 . ?
C5 H5B 0.9700 . ?
C11 C12 1.510(8) . ?
C11 H11A 0.9700 . ?
C11 H11B 0.9700 . ?
C7 H7A 0.9700 . ?
C7 H7B 0.9700 . ?
C9 H9A 0.9700 . ?
C9 H9B 0.9700 . ?
C3 C4 1.505(7) . ?
C3 H3A 0.9700 . ?
C3 H3B 0.9700 . ?
C4 H4A 0.9700 . ?
C4 H4B 0.9700 . ?
C12 H12A 0.9600 . ?
C12 H12B 0.9600 . ?
C12 H12C 0.9600 . ?
C6 H6A 0.9600 . ?
C6 H6B 0.9600 . ?
C6 H6C 0.9600 . ?

loop_
_geom_torsion_atom_site_label_1
_geom_torsion_atom_site_label_2
_geom_torsion_atom_site_label_3
_geom_torsion_atom_site_label_4
_geom_torsion
_geom_torsion_site_symmetry_1
_geom_torsion_site_symmetry_2
_geom_torsion_site_symmetry_3
_geom_torsion_site_symmetry_4
_geom_torsion_publ_flag
Sn1 S1 C1 C2 27.2(4) . . . . ?
C4 N1 C2 C1 -64.8(6) . . . . ?
C5 N1 C2 C1 170.4(4) . . . . ?
Sn1 N1 C2 C1 50.0(5) . . . . ?
S1 C1 C2 N1 -55.9(6) . . . . ?
C10 N2 C8 C7 167.2(5) . . . . ?
C11 N2 C8 C7 -66.2(6) . . . . ?
Sn1 N2 C8 C7 53.3(5) . . . . ?
C8 N2 C10 C9 -61.6(6) . . . . ?
C11 N2 C10 C9 171.5(5) . . . . ?
Sn1 N2 C10 C9 51.9(5) . . . . ?
C2 N1 C5 C6 62.8(7) . . . . ?
C4 N1 C5 C6 -61.8(7) . . . . ?
Sn1 N1 C5 C6 179.8(5) . . . . ?
C10 N2 C11 C12 68.2(7) . . . . ?
C8 N2 C11 C12 -57.0(7) . . . . ?
Sn1 N2 C11 C12 -174.3(5) . . . . ?
N2 C8 C7 S3 -53.1(7) . . . . ?
Sn1 S3 C7 C8 21.6(5) . . . . ?
N2 C10 C9 S4 -52.2(7) . . . . ?
Sn1 S4 C9 C10 21.0(5) . . . . ?
Sn1 S2 C3 C4 33.8(5) . . . . ?
C2 N1 C4 C3 165.1(4) . . . . ?
C5 N1 C4 C3 -70.3(6) . . . . ?
Sn1 N1 C4 C3 50.9(5) . . . . ?
S2 C3 C4 N1 -59.8(6) . . . . ?
